data_8107616
loop_
_publ_author_name
'Li, Wenqiang'
'Zhang, Jingxiao'

_publ_section_title
;
 The crystal structure of
 poly[2-(4-carboxypyridin-3-yl)terephthalpoly[diaqua-(\m4-2-(6-carboxylatopyridin-3-yl)terephthalato-\k5O,N:O&#x2032;:O&#x2033;,O&#x2034;)])
 cadmium(II)] dihydrate, C28H20Cd3N2O16
;
_journal_issue 5
_journal_name_full 'Zeitschrift f\"ur Kristallographie - New Crystal Structures'
_journal_page_first 977
_journal_page_last 979
_journal_paper_doi 10.1515/ncrs-2023-0306
_journal_volume 238
_journal_year 2023
_chemical_formula_moiety 'C28 H20 Cd3 N2 O16'
_chemical_formula_sum 'C28 H20 Cd3 N2 O16'
_chemical_formula_weight 977.66
_space_group_crystal_system triclinic
_space_group_IT_number 2
_space_group_name_Hall '-P 1'
_space_group_name_H-M_alt 'P -1'
_atom_sites_solution_hydrogens mixed
_atom_sites_solution_primary dual
_cell_angle_alpha 104.473(4)
_cell_angle_beta 91.566(4)
_cell_angle_gamma 90.191(4)
_cell_formula_units_Z 1
_cell_length_a 7.3205(3)
_cell_length_b 9.9488(5)
_cell_length_c 10.0326(5)
_cell_measurement_reflns_used 3981
_cell_measurement_temperature 293
_cell_measurement_theta_max 28.4020
_cell_measurement_theta_min 4.1900
_cell_volume 707.19(6)
_computing_cell_refinement 'CrysAlisPro 1.171.41.121a (Rigaku OD, 2021)'
_computing_data_collection 'CrysAlisPro 1.171.41.121a (Rigaku OD, 2021)'
_computing_data_reduction 'CrysAlisPro 1.171.41.121a (Rigaku OD, 2021)'
_computing_molecular_graphics 'Olex2 1.3 (Dolomanov et al., 2009)'
_computing_publication_material 'Olex2 1.3 (Dolomanov et al., 2009)'
_computing_structure_refinement 'SHELXL 2018/3 (Sheldrick, 2015)'
_computing_structure_solution 'SHELXT 2018/2 (Sheldrick, 2018)'
_diffrn_ambient_temperature 293
_diffrn_detector 'CCD plate'
_diffrn_detector_area_resol_mean 8.0584
_diffrn_detector_type EosS2
_diffrn_measured_fraction_theta_full 0.998
_diffrn_measured_fraction_theta_max 0.857
_diffrn_measurement_details
;
List of Runs (angles in degrees, time in seconds):

  # Type    Start    End  Width  t~exp~   \w     \q     \k     \f   Frames
--------------------------------------------------------------------------
  1  \w    -78.00   6.00   1.00   10.00    --  -15.61 -19.00  90.00   84
  2  \w    -26.00  35.00   1.00   10.00    --  -15.61  77.00  30.00   61
  3  \w    -13.00  42.00   1.00   10.00    --  -15.61  77.00 -90.00   55
  4  \w    -73.00  -1.00   1.00   10.00    --  -15.61 -57.00-150.00   72
  5  \w    -10.00  40.00   1.00   10.00    --   16.78  77.00 150.00   50
  6  \w     -3.00  56.00   1.00   10.00    --   16.78 -99.00  30.00   59
;
_diffrn_measurement_device 'four-circle diffractometer'
_diffrn_measurement_device_type 'SuperNova, Single source at offset/far, EosS2'
_diffrn_measurement_method '\w scans'
_diffrn_orient_matrix_type 'CrysAlisPro convention (1999,Acta A55,543-557)'
_diffrn_orient_matrix_UB_11 -0.0921433000
_diffrn_orient_matrix_UB_12 -0.0114529000
_diffrn_orient_matrix_UB_13 0.0147153000
_diffrn_orient_matrix_UB_21 0.0300859000
_diffrn_orient_matrix_UB_22 -0.0306883000
_diffrn_orient_matrix_UB_23 0.0532854000
_diffrn_orient_matrix_UB_31 -0.0008645000
_diffrn_orient_matrix_UB_32 0.0659490000
_diffrn_orient_matrix_UB_33 0.0477505000
_diffrn_radiation_monochromator mirror
_diffrn_radiation_probe x-ray
_diffrn_radiation_type 'Mo K\a'
_diffrn_radiation_wavelength 0.71073
_diffrn_reflns_av_R_equivalents 0.0152
_diffrn_reflns_av_unetI/netI 0.0277
_diffrn_reflns_Laue_measured_fraction_full 0.998
_diffrn_reflns_Laue_measured_fraction_max 0.857
_diffrn_reflns_limit_h_max 6
_diffrn_reflns_limit_h_min -9
_diffrn_reflns_limit_k_max 11
_diffrn_reflns_limit_k_min -12
_diffrn_reflns_limit_l_max 13
_diffrn_reflns_limit_l_min -13
_diffrn_reflns_number 6111
_diffrn_reflns_point_group_measured_fraction_full 0.998
_diffrn_reflns_point_group_measured_fraction_max 0.857
_diffrn_reflns_theta_full 25.242
_diffrn_reflns_theta_max 28.969
_diffrn_reflns_theta_min 3.437
_diffrn_source 'micro-focus sealed X-ray tube'
_diffrn_source_type 'SuperNova (Mo) X-ray Source'
_exptl_absorpt_coefficient_mu 2.324
_exptl_absorpt_correction_T_max 1.00000
_exptl_absorpt_correction_T_min 0.76637
_exptl_absorpt_correction_type multi-scan
_exptl_absorpt_process_details
;
CrysAlisPro 1.171.41.121a (Rigaku Oxford Diffraction, 2021)
Empirical absorption correction using spherical harmonics,
implemented in SCALE3 ABSPACK scaling algorithm.
;
_exptl_crystal_colour colourless
_exptl_crystal_colour_primary colourless
_exptl_crystal_density_diffrn 2.296
_exptl_crystal_description block
_exptl_crystal_F_000 474
_exptl_crystal_size_max 0.32
_exptl_crystal_size_mid 0.28
_exptl_crystal_size_min 0.26
_refine_diff_density_max 0.545
_refine_diff_density_min -0.523
_refine_diff_density_rms 0.087
_refine_ls_extinction_coef .
_refine_ls_extinction_method none
_refine_ls_goodness_of_fit_ref 1.027
_refine_ls_hydrogen_treatment constr
_refine_ls_matrix_type full
_refine_ls_number_parameters 227
_refine_ls_number_reflns 3206
_refine_ls_number_restraints 1
_refine_ls_restrained_S_all 1.027
_refine_ls_R_factor_all 0.0276
_refine_ls_R_factor_gt 0.0239
_refine_ls_shift/su_max 0.001
_refine_ls_shift/su_mean 0.000
_refine_ls_structure_factor_coef Fsqd
_refine_ls_weighting_details 'w=1/[\s^2^(Fo^2^)+(0.0242P)^2^+0.6574P] where P=(Fo^2^+2Fc^2^)/3'
_refine_ls_weighting_scheme calc
_refine_ls_wR_factor_gt 0.0557
_refine_ls_wR_factor_ref 0.0576
_reflns_Friedel_coverage 0.000
_reflns_Friedel_fraction_full .
_reflns_Friedel_fraction_max .
_reflns_number_gt 2917
_reflns_number_total 3206
_reflns_threshold_expression 'I > 2\s(I)'
_cod_data_source_file suppl_j_ncrs-2023-0306_suppl_001.cif
_cod_data_source_block h3cd_auto
_cod_database_code 8107616
_shelx_space_group_comment
;
The symmetry employed for this shelxl refinement is uniquely defined
by the following loop, which should always be used as a source of
symmetry information in preference to the above space-group names.
They are only intended as comments.
;
_reflns_odcompleteness_completeness 99.76
_reflns_odcompleteness_iscentric 1
_reflns_odcompleteness_theta 26.32
_olex2_refinement_description
;
1. Fixed Uiso
 At 1.2 times of:
  All C(H) groups
 At 1.5 times of:
  All O(H,H) groups
2. Restrained distances
 Cd1-H8A \\sim Cd1-H8B
 with sigma of 0.02
3.a Free rotating group:
 O8(H8A,H8B)
3.b Rotating group:
 O7(H7A,H7B)
3.c Aromatic/amide H refined with riding coordinates:
 C7(H7), C4(H4), C2(H2), C5(H5), C11(H11), C10(H10)
;
_olex2_submission_special_instructions 'No special instructions were received'
_oxdiff_exptl_absorpt_empirical_details
;
Empirical correction (ABSPACK) includes:
- Absorption correction using spherical harmonics
- Frame scaling
;
_oxdiff_exptl_absorpt_empirical_full_max 1.546
_oxdiff_exptl_absorpt_empirical_full_min 0.597

loop_
_space_group_symop_operation_xyz
'x, y, z'
'-x, -y, -z'

loop_
_atom_site_label
_atom_site_type_symbol
_atom_site_fract_x
_atom_site_fract_y
_atom_site_fract_z
_atom_site_U_iso_or_equiv
_atom_site_adp_type
_atom_site_occupancy
_atom_site_site_symmetry_order
_atom_site_calc_flag
_atom_site_refinement_flags_posn
_atom_site_refinement_flags_adp
_atom_site_refinement_flags_occupancy
_atom_site_disorder_assembly
_atom_site_disorder_group
C1 C 0.0940(3) 0.4318(3) 0.2724(3) 0.0175(5) Uani 1 1 d . . . . .
C2 C 0.2692(4) 0.6214(3) 0.2582(3) 0.0194(5) Uani 1 1 d . . . . .
H2 H 0.302528 0.684919 0.208919 0.023 Uiso 1 1 calc R U . . .
C3 C 0.3514(3) 0.6319(3) 0.3870(2) 0.0171(5) Uani 1 1 d . . . . .
C4 C 0.2911(4) 0.5415(3) 0.4621(3) 0.0204(5) Uani 1 1 d . . . . .
H4 H 0.336041 0.549351 0.551374 0.024 Uiso 1 1 calc R U . . .
C5 C 0.1628(4) 0.4390(3) 0.4028(3) 0.0210(5) Uani 1 1 d . . . . .
H5 H 0.124017 0.375977 0.450990 0.025 Uiso 1 1 calc R U . . .
C6 C -0.0412(4) 0.3199(3) 0.1996(3) 0.0217(6) Uani 1 1 d . . . . .
C7 C 0.4969(3) 0.8183(3) 0.5723(3) 0.0192(5) Uani 1 1 d . . . . .
H7 H 0.397189 0.811924 0.626032 0.023 Uiso 1 1 calc R U . . .
C8 C 0.5022(3) 0.7345(3) 0.4389(2) 0.0167(5) Uani 1 1 d . . . . .
C9 C 0.6528(4) 0.7459(3) 0.3580(2) 0.0187(5) Uani 1 1 d . . . . .
C10 C 0.7876(4) 0.8444(3) 0.4106(3) 0.0287(7) Uani 1 1 d . . . . .
H10 H 0.883254 0.856034 0.355282 0.034 Uiso 1 1 calc R U . . .
C11 C 0.7822(4) 0.9254(3) 0.5439(3) 0.0296(7) Uani 1 1 d . . . . .
H11 H 0.875288 0.989615 0.578254 0.035 Uiso 1 1 calc R U . . .
C12 C 0.6381(4) 0.9114(3) 0.6269(3) 0.0191(5) Uani 1 1 d . . . . .
C13 C 0.6419(4) 0.9916(3) 0.7749(3) 0.0204(5) Uani 1 1 d . . . . .
C14 C 0.6901(4) 0.6401(3) 0.2244(3) 0.0223(6) Uani 1 1 d . . . . .
Cd1 Cd 0.29264(3) 0.87593(2) 0.94522(2) 0.02201(7) Uani 1 1 d D . . . .
Cd2 Cd 0.000000 0.500000 0.000000 0.03131(9) Uani 1 2 d S . P . .
N1 N 0.1443(3) 0.5241(2) 0.2023(2) 0.0181(4) Uani 1 1 d . . . . .
O1 O -0.1091(3) 0.2416(2) 0.2636(2) 0.0337(5) Uani 1 1 d . . . . .
O2 O -0.0824(3) 0.3120(2) 0.07412(19) 0.0261(4) Uani 1 1 d . . . . .
O3 O 0.6478(3) 0.5183(2) 0.2199(2) 0.0360(5) Uani 1 1 d . . . . .
O4 O 0.7713(3) 0.6788(2) 0.13037(19) 0.0313(5) Uani 1 1 d . . . . .
O5 O 0.5130(3) 0.9818(2) 0.8502(2) 0.0389(6) Uani 1 1 d . . . . .
O6 O 0.7772(3) 1.0687(2) 0.8214(2) 0.0307(5) Uani 1 1 d . . . . .
O7 O 0.4973(4) 0.7071(3) 0.9364(3) 0.0705(10) Uani 1 1 d . . . . .
H7A H 0.446366 0.625006 0.900417 0.106 Uiso 1 1 d R U . . .
H7B H 0.537080 0.700424 1.018843 0.106 Uiso 1 1 d R U . . .
O8 O 0.1340(3) 1.0595(2) 0.9144(3) 0.0409(6) Uani 1 1 d G . . . .
H8A H 0.035703 1.048823 0.865643 0.061 Uiso 1 1 d DG U . . .
H8B H 0.184426 1.131230 0.899465 0.061 Uiso 1 1 d DG U . . .

loop_
_atom_site_aniso_label
_atom_site_aniso_U_11
_atom_site_aniso_U_22
_atom_site_aniso_U_33
_atom_site_aniso_U_23
_atom_site_aniso_U_13
_atom_site_aniso_U_12
Cd1 0.02392(12) 0.01848(11) 0.02056(11) -0.00061(8) -0.00096(8) -0.00724(8)
Cd2 0.03869(19) 0.03562(18) 0.01999(15) 0.00958(13) -0.01532(13) -0.01526(14)
O2 0.0266(11) 0.0249(10) 0.0216(10) -0.0032(8) -0.0038(8) -0.0109(8)
O6 0.0273(11) 0.0330(11) 0.0240(10) -0.0065(9) -0.0045(9) -0.0107(9)
O4 0.0373(12) 0.0367(12) 0.0182(10) 0.0029(9) 0.0063(9) -0.0049(10)
O8 0.0299(12) 0.0280(12) 0.0658(17) 0.0146(11) -0.0072(11) -0.0045(9)
O5 0.0429(14) 0.0420(13) 0.0241(11) -0.0071(10) 0.0121(10) -0.0186(11)
O1 0.0366(13) 0.0271(11) 0.0374(12) 0.0085(9) -0.0021(10) -0.0173(9)
O3 0.0484(14) 0.0212(11) 0.0330(12) -0.0040(9) 0.0082(10) -0.0033(10)
N1 0.0192(11) 0.0183(11) 0.0158(10) 0.0030(9) -0.0050(8) -0.0061(9)
C13 0.0247(14) 0.0169(12) 0.0172(12) 0.0001(10) -0.0015(10) -0.0022(10)
O7 0.066(2) 0.0280(13) 0.098(2) -0.0154(14) -0.0517(18) 0.0103(13)
C6 0.0178(13) 0.0160(12) 0.0272(14) -0.0021(11) 0.0011(11) -0.0029(10)
C8 0.0167(12) 0.0156(12) 0.0167(12) 0.0025(10) -0.0024(10) -0.0050(9)
C3 0.0157(12) 0.0172(12) 0.0164(12) 0.0009(10) -0.0021(10) -0.0042(10)
C12 0.0211(13) 0.0184(13) 0.0158(12) 0.0005(10) -0.0023(10) -0.0040(10)
C7 0.0168(13) 0.0219(13) 0.0168(12) 0.0012(10) 0.0001(10) -0.0057(10)
C4 0.0204(13) 0.0249(14) 0.0154(12) 0.0045(11) -0.0028(10) -0.0060(11)
C2 0.0219(13) 0.0174(12) 0.0188(12) 0.0043(10) -0.0028(10) -0.0061(10)
C1 0.0169(12) 0.0145(12) 0.0184(12) -0.0010(10) 0.0011(10) -0.0031(9)
C5 0.0236(14) 0.0192(13) 0.0213(13) 0.0072(11) 0.0011(11) -0.0041(10)
C9 0.0228(14) 0.0166(12) 0.0151(12) 0.0012(10) -0.0008(10) -0.0047(10)
C14 0.0174(13) 0.0276(14) 0.0183(13) -0.0007(11) -0.0020(10) -0.0038(11)
C11 0.0277(16) 0.0322(16) 0.0235(14) -0.0028(12) 0.0012(12) -0.0203(12)
C10 0.0293(16) 0.0310(15) 0.0222(14) -0.0004(12) 0.0081(12) -0.0157(12)

loop_
_atom_type_symbol
_atom_type_description
_atom_type_scat_dispersion_real
_atom_type_scat_dispersion_imag
_atom_type_scat_source
C C 0.0033 0.0016 'International Tables Vol C Tables 4.2.6.8 and 6.1.1.4'
H H 0.0000 0.0000 'International Tables Vol C Tables 4.2.6.8 and 6.1.1.4'
Cd Cd -0.8075 1.2024 'International Tables Vol C Tables 4.2.6.8 and 6.1.1.4'
N N 0.0061 0.0033 'International Tables Vol C Tables 4.2.6.8 and 6.1.1.4'
O O 0.0106 0.0060 'International Tables Vol C Tables 4.2.6.8 and 6.1.1.4'

loop_
_geom_angle_atom_site_label_1
_geom_angle_atom_site_label_2
_geom_angle_atom_site_label_3
_geom_angle
_geom_angle_site_symmetry_1
_geom_angle_site_symmetry_3
O2 Cd1 O5 131.91(7) 2_566 2_677
O2 Cd1 O1 53.60(7) 2_566 2_566
O6 Cd1 O2 84.66(7) 2_677 2_566
O6 Cd1 O5 52.23(7) 2_677 2_677
O6 Cd1 O1 131.26(7) 2_677 2_566
O8 Cd1 O2 107.82(8) . 2_566
O8 Cd1 O6 90.83(9) . 2_677
O8 Cd1 O5 80.57(9) . .
O8 Cd1 O5 94.52(8) . 2_677
O8 Cd1 O1 81.09(8) . 2_566
O5 Cd1 O2 149.40(7) . 2_566
O5 Cd1 O6 125.28(7) . 2_677
O5 Cd1 O5 74.56(8) . 2_677
O5 Cd1 O1 100.81(7) . 2_566
O1 Cd1 O5 174.17(7) 2_566 2_677
O7 Cd1 O2 82.11(9) . 2_566
O7 Cd1 O6 101.07(10) . 2_677
O7 Cd1 O8 165.30(12) . .
O7 Cd1 O5 85.48(11) . .
O7 Cd1 O5 86.16(9) . 2_677
O7 Cd1 O1 97.10(8) . 2_566
O2 Cd2 O2 180.0 . 2_565
O2 Cd2 O4 79.99(7) 2_565 1_455
O2 Cd2 O4 100.01(7) 2_565 2_665
O2 Cd2 O4 79.99(7) . 2_665
O2 Cd2 O4 100.01(7) . 1_455
O4 Cd2 O4 180.0 1_455 2_665
N1 Cd2 O2 74.46(7) 2_565 2_565
N1 Cd2 O2 105.54(7) 2_565 .
N1 Cd2 O2 105.54(7) . 2_565
N1 Cd2 O2 74.46(7) . .
N1 Cd2 O4 86.18(7) 2_565 2_665
N1 Cd2 O4 86.18(7) . 1_455
N1 Cd2 O4 93.82(7) . 2_665
N1 Cd2 O4 93.82(7) 2_565 1_455
N1 Cd2 N1 180.0 2_565 .
Cd2 O2 Cd1 147.48(9) . 2_566
C6 O2 Cd1 93.91(16) . 2_566
C6 O2 Cd2 114.63(16) . .
C13 O6 Cd1 98.55(16) . 2_677
C14 O4 Cd2 113.77(18) . 1_655
Cd1 O8 H8A 121.2 . .
Cd1 O8 H8B 123.1 . .
H8A O8 H8B 104.5 . .
Cd1 O5 Cd1 105.44(8) . 2_677
C13 O5 Cd1 87.88(16) . 2_677
C13 O5 Cd1 157.7(2) . .
C6 O1 Cd1 90.04(17) . 2_566
C2 N1 Cd2 125.95(17) . .
C2 N1 C1 119.4(2) . .
C1 N1 Cd2 114.68(16) . .
O6 C13 C12 118.9(2) . .
O5 C13 O6 120.7(2) . .
O5 C13 C12 120.4(2) . .
Cd1 O7 H7A 110.4 . .
Cd1 O7 H7B 113.3 . .
H7A O7 H7B 103.1 . .
O2 C6 C1 117.9(2) . .
O1 C6 O2 122.5(2) . .
O1 C6 C1 119.7(2) . .
C7 C8 C3 119.2(2) . .
C7 C8 C9 119.0(2) . .
C9 C8 C3 121.8(2) . .
C4 C3 C8 122.1(2) . .
C4 C3 C2 117.5(2) . .
C2 C3 C8 120.4(2) . .
C7 C12 C13 121.3(2) . .
C11 C12 C13 119.5(2) . .
C11 C12 C7 119.2(2) . .
C8 C7 C12 121.1(2) . .
C8 C7 H7 119.4 . .
C12 C7 H7 119.4 . .
C3 C4 H4 120.3 . .
C3 C4 C5 119.5(2) . .
C5 C4 H4 120.3 . .
N1 C2 C3 122.8(2) . .
N1 C2 H2 118.6 . .
C3 C2 H2 118.6 . .
N1 C1 C6 116.4(2) . .
N1 C1 C5 121.4(2) . .
C5 C1 C6 122.2(2) . .
C4 C5 H5 120.3 . .
C1 C5 C4 119.3(2) . .
C1 C5 H5 120.3 . .
C8 C9 C14 122.4(2) . .
C10 C9 C8 119.4(2) . .
C10 C9 C14 117.5(2) . .
O4 C14 C9 119.1(2) . .
O3 C14 O4 124.8(3) . .
O3 C14 C9 116.0(2) . .
C12 C11 H11 119.9 . .
C10 C11 C12 120.2(2) . .
C10 C11 H11 119.9 . .
C9 C10 H10 119.5 . .
C11 C10 C9 121.1(3) . .
C11 C10 H10 119.5 . .

loop_
_geom_bond_atom_site_label_1
_geom_bond_atom_site_label_2
_geom_bond_distance
_geom_bond_site_symmetry_2
Cd1 O2 2.3842(19) 2_566
Cd1 O6 2.339(2) 2_677
Cd1 O8 2.249(2) .
Cd1 O5 2.572(2) 2_677
Cd1 O5 2.279(2) .
Cd1 O1 2.485(2) 2_566
Cd1 O7 2.242(3) .
Cd2 O2 2.2645(19) .
Cd2 O2 2.2645(19) 2_565
Cd2 O4 2.579(2) 1_455
Cd2 O4 2.579(2) 2_665
Cd2 N1 2.220(2) .
Cd2 N1 2.220(2) 2_565
O2 C6 1.269(3) .
O6 C13 1.256(3) .
O4 C14 1.266(3) .
O8 H8A 0.8500 .
O8 H8B 0.8500 .
O5 C13 1.243(3) .
O1 C6 1.237(3) .
O3 C14 1.239(3) .
N1 C2 1.335(3) .
N1 C1 1.345(3) .
C13 C12 1.500(3) .
O7 H7A 0.8830 .
O7 H7B 0.8877 .
C6 C1 1.516(3) .
C8 C3 1.492(3) .
C8 C7 1.391(3) .
C8 C9 1.408(3) .
C3 C4 1.388(3) .
C3 C2 1.390(3) .
C12 C7 1.391(3) .
C12 C11 1.390(4) .
C7 H7 0.9300 .
C4 H4 0.9300 .
C4 C5 1.391(4) .
C2 H2 0.9300 .
C1 C5 1.374(4) .
C5 H5 0.9300 .
C9 C14 1.515(4) .
C9 C10 1.385(4) .
C11 H11 0.9300 .
C11 C10 1.380(4) .
C10 H10 0.9300 .

loop_
_geom_torsion_atom_site_label_1
_geom_torsion_atom_site_label_2
_geom_torsion_atom_site_label_3
_geom_torsion_atom_site_label_4
_geom_torsion
_geom_torsion_site_symmetry_1
_geom_torsion_site_symmetry_2
_geom_torsion_site_symmetry_3
_geom_torsion_site_symmetry_4
Cd1 O2 C6 O1 0.3(3) 2_566 . . .
Cd1 O2 C6 C1 -178.6(2) 2_566 . . .
Cd1 O6 C13 O5 8.8(3) 2_677 . . .
Cd1 O6 C13 C12 -171.2(2) 2_677 . . .
Cd1 O5 C13 O6 -135.6(4) . . . .
Cd1 O5 C13 O6 -8.0(3) 2_677 . . .
Cd1 O5 C13 C12 44.4(7) . . . .
Cd1 O5 C13 C12 172.0(2) 2_677 . . .
Cd1 O1 C6 O2 -0.3(3) 2_566 . . .
Cd1 O1 C6 C1 178.6(2) 2_566 . . .
Cd2 O2 C6 O1 164.3(2) . . . .
Cd2 O2 C6 C1 -14.6(3) . . . .
Cd2 O4 C14 O3 -33.3(4) 1_655 . . .
Cd2 O4 C14 C9 141.8(2) 1_655 . . .
Cd2 N1 C2 C3 178.66(19) . . . .
Cd2 N1 C1 C6 4.4(3) . . . .
Cd2 N1 C1 C5 -175.9(2) . . . .
O2 C6 C1 N1 7.2(4) . . . .
O2 C6 C1 C5 -172.5(2) . . . .
O6 C13 C12 C7 176.1(3) . . . .
O6 C13 C12 C11 -1.0(4) . . . .
O5 C13 C12 C7 -3.9(4) . . . .
O5 C13 C12 C11 179.0(3) . . . .
O1 C6 C1 N1 -171.7(2) . . . .
O1 C6 C1 C5 8.5(4) . . . .
N1 C1 C5 C4 -1.8(4) . . . .
C13 C12 C7 C8 -173.9(2) . . . .
C13 C12 C11 C10 175.0(3) . . . .
C6 C1 C5 C4 177.9(2) . . . .
C8 C3 C4 C5 -173.6(2) . . . .
C8 C3 C2 N1 174.4(2) . . . .
C8 C9 C14 O4 150.6(3) . . . .
C8 C9 C14 O3 -33.9(4) . . . .
C8 C9 C10 C11 4.0(4) . . . .
C3 C8 C7 C12 177.4(2) . . . .
C3 C8 C9 C14 -11.0(4) . . . .
C3 C8 C9 C10 179.1(3) . . . .
C3 C4 C5 C1 -2.0(4) . . . .
C12 C11 C10 C9 -1.4(5) . . . .
C7 C8 C3 C4 -48.9(4) . . . .
C7 C8 C3 C2 132.8(3) . . . .
C7 C8 C9 C14 167.0(2) . . . .
C7 C8 C9 C10 -2.9(4) . . . .
C7 C12 C11 C10 -2.2(5) . . . .
C4 C3 C2 N1 -3.9(4) . . . .
C2 N1 C1 C6 -177.0(2) . . . .
C2 N1 C1 C5 2.7(4) . . . .
C2 C3 C4 C5 4.7(4) . . . .
C1 N1 C2 C3 0.3(4) . . . .
C9 C8 C3 C4 129.1(3) . . . .
C9 C8 C3 C2 -49.2(4) . . . .
C9 C8 C7 C12 -0.6(4) . . . .
C14 C9 C10 C11 -166.4(3) . . . .
C11 C12 C7 C8 3.2(4) . . . .
C10 C9 C14 O4 -39.3(4) . . . .
C10 C9 C14 O3 136.2(3) . . . .
